data_7243876
loop_
_publ_author_name
'Goel, Narender'
'Gajbhiye, Rahul L.'
'Saha, Moumita'
'Nagendra, Chennuru'
'Reddy, Araveeti Madhusudhana'
'Ravichandiran, V.'
'Das Saha, Krishna'
'Jaisankar, Parasuraman'

_publ_section_title
;
 A comparative assessment of in vitro cytotoxic activity and phytochemical
 profiling of Andrographis nallamalayana J.L.Ellis and Andrographis
 paniculata (Burm. f.) Nees using UPLC-QTOF-MS/MS approach
;
_journal_issue 57
_journal_name_full 'RSC Advances'
_journal_page_first 35918
_journal_page_last 35936
_journal_paper_doi 10.1039/D1RA07496B
_journal_volume 11
_journal_year 2021
_chemical_absolute_configuration ad
_chemical_formula_moiety 'C H4 O, C22 H22 O11'
_chemical_formula_sum 'C23 H26 O12'
_chemical_formula_weight 494.44
_chemical_name_systematic '5,2?,6?-trihydroxy-7-methoxyflavone 2?-O-\b-D-glucopyranoside'
_space_group_crystal_system monoclinic
_space_group_IT_number 4
_space_group_name_Hall 'P 2yb'
_space_group_name_H-M_alt 'P 1 21 1'
_atom_sites_solution_hydrogens geom
_atom_sites_solution_primary dual
_audit_creation_date 2021-03-24
_audit_creation_method
;
Olex2 1.2
(compiled 2018.05.29 svn.r3508 for OlexSys, GUI svn.r5506)
;
_audit_update_record
;
2021-03-24 deposited with the CCDC.	2021-10-18 downloaded from the CCDC.
;
_cell_angle_alpha 90
_cell_angle_beta 103.495(4)
_cell_angle_gamma 90
_cell_formula_units_Z 4
_cell_length_a 11.5283(7)
_cell_length_b 8.0352(5)
_cell_length_c 24.3766(15)
_cell_measurement_reflns_used 9881
_cell_measurement_temperature 100.0
_cell_measurement_theta_max 66.4
_cell_measurement_theta_min 3.94
_cell_volume 2195.7(2)
_computing_cell_refinement 'Bruker SAINT V8.38A (Bruker AXS)'
_computing_data_collection 'Bruker APEX3 ver.2018.7-2(Bruker AXS)'
_computing_data_reduction 'Bruker SAINT V8.38A (Bruker AXS)'
_computing_molecular_graphics 'Olex2 (Dolomanov et al., 2009)'
_computing_publication_material 'Olex2 (Dolomanov et al., 2009)'
_computing_structure_refinement 'ShelXL (Sheldrick, 2015)'
_computing_structure_solution 'ShelXT (Sheldrick, 2015)'
_diffrn_ambient_temperature 100.0
_diffrn_detector 'CPAD area detector'
_diffrn_detector_area_resol_mean 7.407
_diffrn_detector_type 'Bruker Photon III'
_diffrn_measured_fraction_theta_full 0.998
_diffrn_measured_fraction_theta_max 0.993
_diffrn_measurement_device 'four-circle diffractometer'
_diffrn_measurement_device_type 'Bruker APEX3_IMuS Diamond_Photon III'
_diffrn_measurement_method '\w and \f scans'
_diffrn_radiation_collimation '0.5 mm double-pinhole'
_diffrn_radiation_monochromator 'mirror optics'
_diffrn_radiation_probe x-ray
_diffrn_radiation_type CuK\a
_diffrn_radiation_wavelength 1.54178
_diffrn_reflns_av_R_equivalents 0.1096
_diffrn_reflns_av_unetI/netI 0.0547
_diffrn_reflns_Laue_measured_fraction_full 0.998
_diffrn_reflns_Laue_measured_fraction_max 0.993
_diffrn_reflns_limit_h_max 13
_diffrn_reflns_limit_h_min -13
_diffrn_reflns_limit_k_max 9
_diffrn_reflns_limit_k_min -9
_diffrn_reflns_limit_l_max 28
_diffrn_reflns_limit_l_min -29
_diffrn_reflns_number 75053
_diffrn_reflns_point_group_measured_fraction_full 0.998
_diffrn_reflns_point_group_measured_fraction_max 0.993
_diffrn_reflns_theta_full 67.349
_diffrn_reflns_theta_max 67.349
_diffrn_reflns_theta_min 1.864
_diffrn_source 'microfocus sealed X-ray tube'
_diffrn_source_target Mo
_diffrn_source_type 'Incoatec I\ms Diamond'
_diffrn_standards_number 0
_exptl_absorpt_coefficient_mu 1.044
_exptl_absorpt_correction_T_max 0.3593
_exptl_absorpt_correction_T_min 0.2656
_exptl_absorpt_correction_type multi-scan
_exptl_absorpt_process_details
'SADABS-2016/2 (Bruker,2016/2) was used for absorption correction. wR2(int) was 0.1549 before and 0.1102 after correction. The Ratio of minimum to maximum transmission is 0.7451. The \l/2 correction factor is Not present.'
_exptl_crystal_colour 'clear light colourless'
_exptl_crystal_colour_lustre clear
_exptl_crystal_colour_modifier light
_exptl_crystal_colour_primary colourless
_exptl_crystal_density_diffrn 1.496
_exptl_crystal_description needle
_exptl_crystal_F_000 1040
_exptl_crystal_preparation 'Slow Evaporation'
_exptl_crystal_recrystallization_method 'Re-crystallisation from solvent: methanol'
_exptl_crystal_size_max 0.06
_exptl_crystal_size_mid 0.05
_exptl_crystal_size_min 0.04
_refine_diff_density_max 0.461
_refine_diff_density_min -0.398
_refine_diff_density_rms 0.108
_refine_ls_abs_structure_details
;
 Twinning involves inversion, so Flack parameter cannot be determined
;
_refine_ls_extinction_coef 0.0199(18)
_refine_ls_extinction_expression Fc^*^=kFc[1+0.001xFc^2^\l^3^/sin(2\q)]^-1/4^
_refine_ls_extinction_method 'SHELXL-2018/3 (Sheldrick 2018)'
_refine_ls_goodness_of_fit_ref 1.090
_refine_ls_hydrogen_treatment constr
_refine_ls_matrix_type full
_refine_ls_number_parameters 653
_refine_ls_number_reflns 7767
_refine_ls_number_restraints 1
_refine_ls_restrained_S_all 1.090
_refine_ls_R_factor_all 0.0724
_refine_ls_R_factor_gt 0.0695
_refine_ls_shift/su_max 0.000
_refine_ls_shift/su_mean 0.000
_refine_ls_structure_factor_coef Fsqd
_refine_ls_weighting_details 'w=1/[\s^2^(Fo^2^)+(0.1310P)^2^] where P=(Fo^2^+2Fc^2^)/3'
_refine_ls_weighting_scheme calc
_refine_ls_wR_factor_gt 0.1774
_refine_ls_wR_factor_ref 0.1815
_reflns_Friedel_coverage 0.856
_reflns_Friedel_fraction_full 0.998
_reflns_Friedel_fraction_max 0.993
_reflns_number_gt 7303
_reflns_number_total 7767
_reflns_threshold_expression 'I > 2\s(I)'
_cod_data_source_file d1ra07496b2.cif
_cod_data_source_block anm_28_ml_25_0m_a
_cod_database_code 7243876
_shelx_shelxl_version_number 2018/3
_shelx_space_group_comment
;
The symmetry employed for this shelxl refinement is uniquely defined
by the following loop, which should always be used as a source of
symmetry information in preference to the above space-group names.
They are only intended as comments.
;
_shelx_estimated_absorpt_t_max 0.959
_shelx_estimated_absorpt_t_min 0.940
_olex2_refinement_description
;
1. Twinned data refinement
 Scales: 0.8(3)
 0.20(4) 0.1(3) -0.11(4)
2. Fixed Uiso
 At 1.2 times of:
  All C(H) groups, All C(H,H) groups
 At 1.5 times of:
  All C(H,H,H) groups, All O(H) groups
3.a Ternary CH refined with riding coordinates:
 C17(H17), C18(H18), C19(H19), C20(H20), C21(H21), C17(H17), C18(H18),
 C19(H19), C20(H20), C21(H21)
3.b Secondary CH2 refined with riding coordinates:
 C22(H22A,H22B), C22(H22A,H22B)
3.c Aromatic/amide H refined with riding coordinates:
 C2(H2), C6(H6), C8(H8A), C13(H13), C14(H14), C15(H15), C2(H2), C6(H6),
 C8(H8A), C13(H13), C14(H14), C15(H15)
3.d Idealised Me refined as rotating group:
 C0AA(H0AB,H0AC,H0AD), C1(H1A,H1B,H1C), C10(H10A,H10B,H10C), C10(H10A,H10B,H10C)
3.e Idealised tetrahedral OH refined as rotating group:
 O0AA(H0AA), O1(H1), O3(H3), O5(H5), O8(H8), O9(H9), O10(H10), O11(H11),
 O3(H3), O5(H5), O8(H8), O9(H9), O10(H10), O11(H11)
;
_olex2_submission_special_instructions 'No special instructions were received'

loop_
_space_group_symop_operation_xyz
'x, y, z'
'-x, y+1/2, -z'

loop_
_atom_site_label
_atom_site_type_symbol
_atom_site_fract_x
_atom_site_fract_y
_atom_site_fract_z
_atom_site_U_iso_or_equiv
_atom_site_adp_type
_atom_site_occupancy
_atom_site_site_symmetry_order
_atom_site_calc_flag
_atom_site_refinement_flags_posn
_atom_site_refinement_flags_adp
_atom_site_refinement_flags_occupancy
_atom_site_disorder_assembly
_atom_site_disorder_group
O0AA O 0.2326(5) 0.1208(8) 0.1874(2) 0.0542(15) Uani 1 1 d . . . . .
H0AA H 0.233078 0.196372 0.211274 0.081 Uiso 1 1 calc GR . . . .
C0AA C 0.1275(7) 0.0241(11) 0.1815(3) 0.0474(18) Uani 1 1 d . . . . .
H0AB H 0.111943 -0.035912 0.145566 0.071 Uiso 1 1 calc GR . . . .
H0AC H 0.059929 0.097300 0.182366 0.071 Uiso 1 1 calc GR . . . .
H0AD H 0.138003 -0.055938 0.212651 0.071 Uiso 1 1 calc GR . . . .
O1 O -0.4465(4) 0.9756(6) 0.3626(2) 0.0395(11) Uani 1 1 d . . . . .
H1 H -0.463925 0.966990 0.394106 0.059 Uiso 1 1 calc GR . . . .
C1 C -0.5232(8) 0.8715(11) 0.3227(4) 0.055(2) Uani 1 1 d . . . . .
H1A H -0.524928 0.910554 0.284439 0.083 Uiso 1 1 calc GR . . . .
H1B H -0.603997 0.875373 0.329129 0.083 Uiso 1 1 calc GR . . . .
H1C H -0.493574 0.756788 0.327053 0.083 Uiso 1 1 calc GR . . . .
O1_1 O 0.4968(4) 0.2509(6) -0.01846(17) 0.0309(9) Uani 1 1 d . . . . .
O2_1 O 0.1632(4) 0.4507(5) -0.07086(19) 0.0339(10) Uani 1 1 d . . . . .
O3_1 O 0.1655(4) 0.3711(6) -0.17311(19) 0.0364(10) Uani 1 1 d . . . . .
H3_1 H 0.143384 0.425804 -0.148008 0.055 Uiso 1 1 calc GR . . . .
O4_1 O 0.5104(4) 0.1257(6) -0.20767(18) 0.0369(10) Uani 1 1 d . . . . .
O5_1 O 0.3255(4) 0.1544(6) 0.09801(18) 0.0362(10) Uani 1 1 d . . . . .
H5_1 H 0.298490 0.129439 0.126097 0.054 Uiso 1 1 calc GR . . . .
O6_1 O 0.6752(4) 0.3972(5) 0.06061(18) 0.0308(9) Uani 1 1 d . . . . .
O7_1 O 0.8583(4) 0.4777(6) 0.11318(18) 0.0316(9) Uani 1 1 d . . . . .
O8_1 O 1.1432(4) 0.5744(6) 0.0784(2) 0.0348(10) Uani 1 1 d . . . . .
H8_1 H 1.163601 0.669207 0.069617 0.052 Uiso 1 1 calc GR . . . .
O9_1 O 0.9729(4) 0.5670(6) -0.03189(18) 0.0343(10) Uani 1 1 d . . . . .
H9_1 H 1.036742 0.537455 -0.040037 0.051 Uiso 1 1 calc GR . . . .
O10_1 O 0.7706(4) 0.3601(5) -0.03542(19) 0.0328(10) Uani 1 1 d . . . . .
H10_1 H 0.729120 0.419849 -0.060877 0.049 Uiso 1 1 calc GR . . . .
O11_1 O 1.0155(4) 0.4517(7) 0.2226(2) 0.0421(11) Uani 1 1 d . . . . .
H11_1 H 0.950059 0.480870 0.229062 0.063 Uiso 1 1 calc GR . . . .
C1_1 C 0.4356(6) 0.3069(8) 0.0203(3) 0.0326(14) Uani 1 1 d . . . . .
C2_1 C 0.3276(6) 0.3777(8) 0.0046(3) 0.0309(13) Uani 1 1 d . . . . .
H2_1 H 0.290981 0.421176 0.032653 0.037 Uiso 1 1 calc R . . . .
C3_1 C 0.2659(5) 0.3893(7) -0.0540(3) 0.0282(12) Uani 1 1 d . . . . .
C4_1 C 0.3284(6) 0.3212(8) -0.0941(3) 0.0297(13) Uani 1 1 d . . . . .
C5_1 C 0.2756(6) 0.3116(8) -0.1524(3) 0.0313(13) Uani 1 1 d . . . . .
C6_1 C 0.3385(6) 0.2411(9) -0.1884(3) 0.0339(14) Uani 1 1 d . . . . .
H6_1 H 0.301998 0.229576 -0.227402 0.041 Uiso 1 1 calc R . . . .
C7_1 C 0.4558(6) 0.1867(8) -0.1675(3) 0.0331(14) Uani 1 1 d . . . . .
C8_1 C 0.5111(6) 0.1931(8) -0.1106(3) 0.0324(13) Uani 1 1 d . . . . .
H8A_1 H 0.590583 0.155244 -0.096799 0.039 Uiso 1 1 calc R . . . .
C9_1 C 0.4443(6) 0.2579(8) -0.0747(3) 0.0297(13) Uani 1 1 d . . . . .
C10_1 C 0.6332(6) 0.0837(11) -0.1891(3) 0.0448(17) Uani 1 1 d . . . . .
H10A_1 H 0.665174 0.053996 -0.221665 0.067 Uiso 1 1 calc GR . . . .
H10B_1 H 0.641849 -0.011080 -0.163126 0.067 Uiso 1 1 calc GR . . . .
H10C_1 H 0.677299 0.179261 -0.169592 0.067 Uiso 1 1 calc GR . . . .
C11_1 C 0.5030(6) 0.2692(7) 0.0783(3) 0.0293(13) Uani 1 1 d . . . . .
C12_1 C 0.6247(6) 0.3014(7) 0.0965(3) 0.0303(13) Uani 1 1 d . . . . .
C13_1 C 0.6895(6) 0.2495(8) 0.1492(3) 0.0342(14) Uani 1 1 d . . . . .
H13_1 H 0.772605 0.271313 0.161061 0.041 Uiso 1 1 calc R . . . .
C14_1 C 0.6297(6) 0.1645(8) 0.1843(3) 0.0346(14) Uani 1 1 d . . . . .
H14_1 H 0.673547 0.126189 0.220030 0.042 Uiso 1 1 calc R . . . .
C15_1 C 0.5097(6) 0.1350(8) 0.1687(3) 0.0334(14) Uani 1 1 d . . . . .
H15_1 H 0.470468 0.079404 0.193619 0.040 Uiso 1 1 calc R . . . .
C16_1 C 0.4450(6) 0.1876(8) 0.1153(3) 0.0335(14) Uani 1 1 d . . . . .
C17_1 C 0.7987(5) 0.3857(8) 0.0649(3) 0.0313(13) Uani 1 1 d . . . . .
H17_1 H 0.824698 0.266725 0.068581 0.038 Uiso 1 1 calc R . . . .
C18_1 C 0.8243(5) 0.4619(8) 0.0119(3) 0.0306(13) Uani 1 1 d . . . . .
H18_1 H 0.787630 0.575295 0.006329 0.037 Uiso 1 1 calc R . . . .
C19_1 C 0.9586(5) 0.4781(8) 0.0170(3) 0.0309(13) Uani 1 1 d . . . . .
H19_1 H 0.994671 0.364782 0.017388 0.037 Uiso 1 1 calc R . . . .
C20_1 C 1.0160(6) 0.5692(8) 0.0710(3) 0.0321(13) Uani 1 1 d . . . . .
H20_1 H 0.983601 0.684947 0.069870 0.038 Uiso 1 1 calc R . . . .
C21_1 C 0.9859(5) 0.4730(8) 0.1200(3) 0.0306(13) Uani 1 1 d . . . . .
H21_1 H 1.013302 0.355027 0.119565 0.037 Uiso 1 1 calc R . . . .
C22_1 C 1.0396(6) 0.5511(9) 0.1766(3) 0.0344(14) Uani 1 1 d . . . . .
H22A_1 H 1.126857 0.562159 0.181308 0.041 Uiso 1 1 calc R . . . .
H22B_1 H 1.005990 0.664047 0.177979 0.041 Uiso 1 1 calc R . . . .
O1_2 O 0.0245(4) 0.6953(6) 0.52120(17) 0.0315(10) Uani 1 1 d . . . . .
O2_2 O -0.2547(4) 0.4716(6) 0.56955(19) 0.0352(10) Uani 1 1 d . . . . .
O3_2 O -0.1486(4) 0.5285(6) 0.67454(19) 0.0381(11) Uani 1 1 d . . . . .
H3_2 H -0.198478 0.485211 0.647640 0.057 Uiso 1 1 calc GR . . . .
O4_2 O 0.2060(4) 0.8340(6) 0.71145(19) 0.0374(11) Uani 1 1 d . . . . .
O5_2 O -0.2446(4) 0.8355(7) 0.4144(2) 0.0421(12) Uani 1 1 d . . . . .
H5_2 H -0.297484 0.883905 0.390080 0.063 Uiso 1 1 calc GR . . . .
O6_2 O 0.1119(4) 0.5295(5) 0.43578(18) 0.0310(9) Uani 1 1 d . . . . .
O7_2 O 0.2410(4) 0.4184(6) 0.38647(18) 0.0331(10) Uani 1 1 d . . . . .
O8_2 O 0.5666(4) 0.3837(6) 0.42059(19) 0.0340(10) Uani 1 1 d . . . . .
H8_2 H 0.603646 0.295592 0.431982 0.051 Uiso 1 1 calc GR . . . .
O9_2 O 0.5084(4) 0.4312(6) 0.53190(18) 0.0320(10) Uani 1 1 d . . . . .
H9_2 H 0.581297 0.443380 0.533026 0.048 Uiso 1 1 calc GR . . . .
O10_2 O 0.2994(4) 0.6201(6) 0.52424(18) 0.0327(10) Uani 1 1 d . . . . .
H10_2 H 0.235472 0.603926 0.534324 0.049 Uiso 1 1 calc GR . . . .
O11_2 O 0.2659(4) 0.3485(6) 0.27850(18) 0.0364(10) Uani 1 1 d . . . . .
H11_2 H 0.200436 0.361962 0.287485 0.055 Uiso 1 1 calc GR . . . .
C1_2 C -0.0730(5) 0.6417(7) 0.4820(3) 0.0286(13) Uani 1 1 d . . . . .
C2_2 C -0.1673(5) 0.5679(8) 0.4971(3) 0.0294(13) Uani 1 1 d . . . . .
H2_2 H -0.233544 0.532373 0.468477 0.035 Uiso 1 1 calc R . . . .
C3_2 C -0.1689(5) 0.5425(7) 0.5550(3) 0.0299(13) Uani 1 1 d . . . . .
C4_2 C -0.0678(6) 0.6076(8) 0.5952(3) 0.0309(13) Uani 1 1 d . . . . .
C5_2 C -0.0621(6) 0.6054(8) 0.6545(3) 0.0329(14) Uani 1 1 d . . . . .
C6_2 C 0.0299(6) 0.6810(8) 0.6919(3) 0.0341(14) Uani 1 1 d . . . . .
H6_2 H 0.032378 0.680392 0.731079 0.041 Uiso 1 1 calc R . . . .
C7_2 C 0.1211(6) 0.7600(8) 0.6716(3) 0.0328(13) Uani 1 1 d . . . . .
C8_2 C 0.1232(6) 0.7578(8) 0.6141(3) 0.0296(13) Uani 1 1 d . . . . .
H8A_2 H 0.187500 0.803344 0.600680 0.036 Uiso 1 1 calc R . . . .
C9_2 C 0.0251(6) 0.6847(8) 0.5783(3) 0.0300(13) Uani 1 1 d . . . . .
C10_2 C 0.3094(6) 0.8989(10) 0.6950(3) 0.0400(16) Uani 1 1 d . . . . .
H10A_2 H 0.285141 0.988883 0.667623 0.060 Uiso 1 1 calc GR . . . .
H10B_2 H 0.347251 0.809864 0.677942 0.060 Uiso 1 1 calc GR . . . .
H10C_2 H 0.366171 0.942036 0.728363 0.060 Uiso 1 1 calc GR . . . .
C11_2 C -0.0667(5) 0.6804(8) 0.4238(3) 0.0282(12) Uani 1 1 d . . . . .
C12_2 C 0.0259(6) 0.6244(8) 0.4001(3) 0.0301(13) Uani 1 1 d . . . . .
C13_2 C 0.0268(6) 0.6581(9) 0.3446(3) 0.0345(14) Uani 1 1 d . . . . .
H13_2 H 0.089753 0.617910 0.329041 0.041 Uiso 1 1 calc R . . . .
C14_2 C -0.0651(6) 0.7513(9) 0.3118(3) 0.0347(14) Uani 1 1 d . . . . .
H14_2 H -0.064982 0.773762 0.273579 0.042 Uiso 1 1 calc R . . . .
C15_2 C -0.1576(6) 0.8125(8) 0.3341(3) 0.0328(14) Uani 1 1 d . . . . .
H15_2 H -0.219513 0.877499 0.311480 0.039 Uiso 1 1 calc R . . . .
C16_2 C -0.1578(6) 0.7772(8) 0.3896(3) 0.0316(13) Uani 1 1 d . . . . .
C17_2 C 0.2285(5) 0.5391(8) 0.4273(3) 0.0303(13) Uani 1 1 d . . . . .
H17_2 H 0.245104 0.653212 0.414663 0.036 Uiso 1 1 calc R . . . .
C18_2 C 0.3115(5) 0.4979(8) 0.4833(3) 0.0301(13) Uani 1 1 d . . . . .
H18_2 H 0.288545 0.386938 0.496083 0.036 Uiso 1 1 calc R . . . .
C19_2 C 0.4387(6) 0.4894(8) 0.4783(3) 0.0307(13) Uani 1 1 d . . . . .
H19_2 H 0.466082 0.603515 0.470883 0.037 Uiso 1 1 calc R . . . .
C20_2 C 0.4491(5) 0.3745(8) 0.4297(3) 0.0304(13) Uani 1 1 d . . . . .
H20_2 H 0.433065 0.257533 0.439791 0.037 Uiso 1 1 calc R . . . .
C21_2 C 0.3579(5) 0.4238(8) 0.3761(3) 0.0301(13) Uani 1 1 d . . . . .
H21_2 H 0.375311 0.538836 0.364598 0.036 Uiso 1 1 calc R . . . .
C22_2 C 0.3567(6) 0.3043(9) 0.3280(3) 0.0345(14) Uani 1 1 d . . . . .
H22A_2 H 0.435757 0.305279 0.318651 0.041 Uiso 1 1 calc R . . . .
H22B_2 H 0.341737 0.190068 0.339987 0.041 Uiso 1 1 calc R . . . .

loop_
_atom_site_aniso_label
_atom_site_aniso_U_11
_atom_site_aniso_U_22
_atom_site_aniso_U_33
_atom_site_aniso_U_23
_atom_site_aniso_U_13
_atom_site_aniso_U_12
O0AA 0.050(3) 0.073(4) 0.043(3) -0.020(3) 0.018(2) -0.020(3)
C0AA 0.051(5) 0.052(4) 0.041(4) -0.007(3) 0.012(3) -0.016(3)
O1 0.038(3) 0.042(3) 0.035(3) 0.002(2) 0.001(2) 0.004(2)
C1 0.065(5) 0.052(5) 0.047(5) -0.005(4) 0.008(4) -0.008(4)
O1_1 0.033(2) 0.034(2) 0.024(2) -0.0007(17) 0.0045(18) 0.0026(18)
O2_1 0.031(2) 0.032(2) 0.038(3) -0.0015(18) 0.0064(19) 0.0012(18)
O3_1 0.029(2) 0.043(3) 0.034(2) -0.0030(19) 0.0017(19) 0.0052(19)
O4_1 0.033(2) 0.047(3) 0.029(2) -0.0065(19) 0.0044(19) 0.003(2)
O5_1 0.035(2) 0.045(3) 0.027(2) -0.0039(19) 0.0034(18) -0.009(2)
O6_1 0.030(2) 0.032(2) 0.029(2) 0.0047(17) 0.0043(18) -0.0004(17)
O7_1 0.026(2) 0.032(2) 0.034(2) 0.0001(17) 0.0016(18) -0.0030(17)
O8_1 0.025(2) 0.037(2) 0.040(2) 0.0031(19) 0.0029(18) -0.0008(18)
O9_1 0.031(2) 0.039(2) 0.031(2) 0.0044(18) 0.0046(18) -0.0008(19)
O10_1 0.030(2) 0.033(2) 0.031(2) -0.0011(18) 0.0003(18) -0.0005(18)
O11_1 0.042(3) 0.052(3) 0.033(3) 0.004(2) 0.009(2) -0.001(2)
C1_1 0.032(3) 0.029(3) 0.035(4) -0.008(2) 0.005(3) -0.002(3)
C2_1 0.028(3) 0.030(3) 0.034(3) 0.000(2) 0.006(3) -0.003(2)
C3_1 0.030(3) 0.023(3) 0.032(3) 0.003(2) 0.007(3) 0.000(2)
C4_1 0.031(3) 0.026(3) 0.032(3) -0.002(2) 0.008(3) -0.003(2)
C5_1 0.030(3) 0.030(3) 0.031(3) -0.001(2) 0.003(3) -0.003(2)
C6_1 0.032(3) 0.038(3) 0.030(3) 0.002(3) 0.003(3) 0.002(3)
C7_1 0.037(3) 0.033(3) 0.029(3) -0.005(2) 0.005(3) -0.002(3)
C8_1 0.029(3) 0.034(3) 0.030(3) -0.003(2) 0.000(3) -0.002(2)
C9_1 0.031(3) 0.026(3) 0.028(3) 0.001(2) 0.001(3) 0.000(2)
C10_1 0.033(4) 0.056(5) 0.044(4) -0.009(3) 0.006(3) 0.009(3)
C11_1 0.030(3) 0.025(3) 0.030(3) -0.001(2) 0.003(3) -0.001(2)
C12_1 0.037(3) 0.025(3) 0.028(3) 0.002(2) 0.006(3) -0.002(2)
C13_1 0.031(3) 0.033(3) 0.035(3) 0.000(3) 0.000(3) -0.003(3)
C14_1 0.038(4) 0.034(3) 0.030(3) 0.001(3) 0.003(3) -0.002(3)
C15_1 0.042(4) 0.031(3) 0.025(3) 0.001(2) 0.004(3) -0.003(3)
C16_1 0.033(3) 0.030(3) 0.037(4) -0.003(3) 0.007(3) -0.002(3)
C17_1 0.029(3) 0.032(3) 0.030(3) -0.006(2) 0.001(3) -0.005(2)
C18_1 0.032(3) 0.026(3) 0.033(3) -0.002(2) 0.007(3) -0.001(2)
C19_1 0.030(3) 0.031(3) 0.030(3) 0.007(2) 0.002(3) 0.001(3)
C20_1 0.029(3) 0.028(3) 0.037(3) 0.003(2) 0.005(3) -0.003(2)
C21_1 0.028(3) 0.027(3) 0.035(3) 0.003(2) 0.004(3) -0.001(2)
C22_1 0.031(3) 0.036(3) 0.034(3) -0.001(3) 0.003(3) -0.006(3)
O1_2 0.029(2) 0.036(2) 0.027(2) -0.0020(17) 0.0010(17) -0.0024(17)
O2_2 0.029(2) 0.040(2) 0.035(2) -0.0020(19) 0.0037(19) -0.0019(19)
O3_2 0.030(2) 0.048(3) 0.035(3) 0.002(2) 0.004(2) -0.0022(19)
O4_2 0.038(3) 0.042(3) 0.028(2) -0.0032(19) 0.0004(19) -0.002(2)
O5_2 0.036(3) 0.055(3) 0.033(3) 0.000(2) 0.005(2) 0.017(2)
O6_2 0.027(2) 0.034(2) 0.030(2) 0.0027(17) 0.0020(17) 0.0016(17)
O7_2 0.030(2) 0.036(2) 0.032(2) -0.0045(18) 0.0041(18) -0.0031(18)
O8_2 0.028(2) 0.034(2) 0.039(3) 0.0017(19) 0.0052(19) 0.0014(18)
O9_2 0.027(2) 0.034(2) 0.032(2) 0.0024(17) -0.0004(18) -0.0010(17)
O10_2 0.031(2) 0.036(2) 0.029(2) -0.0042(18) 0.0024(18) -0.0029(18)
O11_2 0.033(2) 0.046(3) 0.028(2) 0.0007(19) 0.0034(18) 0.001(2)
C1_2 0.026(3) 0.028(3) 0.027(3) -0.006(2) -0.004(2) -0.002(2)
C2_2 0.027(3) 0.027(3) 0.031(3) -0.001(2) 0.000(2) -0.004(2)
C3_2 0.030(3) 0.022(3) 0.035(3) -0.002(2) 0.002(3) 0.000(2)
C4_2 0.031(3) 0.033(3) 0.026(3) -0.001(2) 0.003(2) 0.001(2)
C5_2 0.028(3) 0.039(4) 0.030(3) 0.001(3) 0.003(3) 0.005(3)
C6_2 0.037(4) 0.035(3) 0.028(3) 0.003(3) 0.002(3) 0.002(3)
C7_2 0.029(3) 0.030(3) 0.035(4) -0.002(3) -0.001(3) 0.004(2)
C8_2 0.030(3) 0.026(3) 0.031(3) -0.003(2) 0.003(2) 0.000(2)
C9_2 0.030(3) 0.028(3) 0.028(3) 0.002(2) 0.000(2) 0.003(2)
C10_2 0.033(3) 0.046(4) 0.038(4) 0.001(3) 0.001(3) -0.008(3)
C11_2 0.026(3) 0.026(3) 0.032(3) -0.002(2) 0.006(2) -0.002(2)
C12_2 0.030(3) 0.030(3) 0.028(3) -0.002(2) 0.001(3) -0.001(2)
C13_2 0.031(3) 0.039(4) 0.032(3) -0.002(3) 0.004(3) -0.001(3)
C14_2 0.037(3) 0.035(3) 0.031(3) 0.003(3) 0.006(3) 0.001(3)
C15_2 0.032(3) 0.034(3) 0.030(3) -0.001(3) 0.002(3) 0.002(3)
C16_2 0.029(3) 0.035(3) 0.028(3) -0.002(2) 0.001(3) 0.001(2)
C17_2 0.030(3) 0.025(3) 0.035(3) -0.002(2) 0.006(3) -0.001(2)
C18_2 0.029(3) 0.024(3) 0.035(3) -0.002(2) 0.004(3) 0.000(2)
C19_2 0.031(3) 0.027(3) 0.032(3) 0.002(2) 0.003(3) -0.001(2)
C20_2 0.025(3) 0.034(3) 0.033(3) 0.000(2) 0.007(3) 0.000(2)
C21_2 0.026(3) 0.028(3) 0.035(3) 0.003(2) 0.005(2) 0.003(2)
C22_2 0.033(3) 0.040(4) 0.029(3) -0.001(3) 0.005(3) 0.001(3)

loop_
_atom_type_symbol
_atom_type_description
_atom_type_scat_dispersion_real
_atom_type_scat_dispersion_imag
_atom_type_scat_source
C C 0.0181 0.0091 'International Tables Vol C Tables 4.2.6.8 and 6.1.1.4'
H H 0.0000 0.0000 'International Tables Vol C Tables 4.2.6.8 and 6.1.1.4'
O O 0.0492 0.0322 'International Tables Vol C Tables 4.2.6.8 and 6.1.1.4'

loop_
_geom_angle_atom_site_label_1
_geom_angle_atom_site_label_2
_geom_angle_atom_site_label_3
_geom_angle
_geom_angle_site_symmetry_1
_geom_angle_site_symmetry_3
_geom_angle_publ_flag
C0AA O0AA H0AA 109.5 . . ?
O0AA C0AA H0AB 109.5 . . ?
O0AA C0AA H0AC 109.5 . . ?
O0AA C0AA H0AD 109.5 . . ?
H0AB C0AA H0AC 109.5 . . ?
H0AB C0AA H0AD 109.5 . . ?
H0AC C0AA H0AD 109.5 . . ?
C1 O1 H1 109.5 . . ?
O1 C1 H1A 109.5 . . ?
O1 C1 H1B 109.5 . . ?
O1 C1 H1C 109.5 . . ?
H1A C1 H1B 109.5 . . ?
H1A C1 H1C 109.5 . . ?
H1B C1 H1C 109.5 . . ?
C9_1 O1_1 C1_1 119.8(5) . . ?
C5_1 O3_1 H3_1 109.5 . . ?
C7_1 O4_1 C10_1 116.4(5) . . ?
C16_1 O5_1 H5_1 109.5 . . ?
C12_1 O6_1 C17_1 118.8(5) . . ?
C17_1 O7_1 C21_1 111.4(5) . . ?
C20_1 O8_1 H8_1 109.5 . . ?
C19_1 O9_1 H9_1 109.5 . . ?
C18_1 O10_1 H10_1 109.5 . . ?
C22_1 O11_1 H11_1 109.5 . . ?
O1_1 C1_1 C11_1 110.5(5) . . ?
C2_1 C1_1 O1_1 122.1(6) . . ?
C2_1 C1_1 C11_1 127.4(6) . . ?
C1_1 C2_1 H2_1 119.3 . . ?
C1_1 C2_1 C3_1 121.4(6) . . ?
C3_1 C2_1 H2_1 119.3 . . ?
O2_1 C3_1 C2_1 123.9(6) . . ?
O2_1 C3_1 C4_1 120.3(6) . . ?
C2_1 C3_1 C4_1 115.8(5) . . ?
C5_1 C4_1 C3_1 122.2(6) . . ?
C9_1 C4_1 C3_1 119.5(6) . . ?
C9_1 C4_1 C5_1 118.2(6) . . ?
O3_1 C5_1 C4_1 120.6(6) . . ?
O3_1 C5_1 C6_1 119.8(6) . . ?
C6_1 C5_1 C4_1 119.6(6) . . ?
C5_1 C6_1 H6_1 120.0 . . ?
C5_1 C6_1 C7_1 120.1(6) . . ?
C7_1 C6_1 H6_1 120.0 . . ?
O4_1 C7_1 C6_1 114.6(6) . . ?
O4_1 C7_1 C8_1 123.2(6) . . ?
C8_1 C7_1 C6_1 122.2(6) . . ?
C7_1 C8_1 H8A_1 121.6 . . ?
C7_1 C8_1 C9_1 116.7(6) . . ?
C9_1 C8_1 H8A_1 121.6 . . ?
O1_1 C9_1 C4_1 121.2(6) . . ?
O1_1 C9_1 C8_1 115.8(5) . . ?
C8_1 C9_1 C4_1 123.0(6) . . ?
O4_1 C10_1 H10A_1 109.5 . . ?
O4_1 C10_1 H10B_1 109.5 . . ?
O4_1 C10_1 H10C_1 109.5 . . ?
H10A_1 C10_1 H10B_1 109.5 . . ?
H10A_1 C10_1 H10C_1 109.5 . . ?
H10B_1 C10_1 H10C_1 109.5 . . ?
C12_1 C11_1 C1_1 122.2(6) . . ?
C12_1 C11_1 C16_1 118.4(6) . . ?
C16_1 C11_1 C1_1 119.2(6) . . ?
O6_1 C12_1 C11_1 116.1(5) . . ?
O6_1 C12_1 C13_1 122.2(6) . . ?
C13_1 C12_1 C11_1 121.5(6) . . ?
C12_1 C13_1 H13_1 120.8 . . ?
C12_1 C13_1 C14_1 118.5(6) . . ?
C14_1 C13_1 H13_1 120.8 . . ?
C13_1 C14_1 H14_1 119.1 . . ?
C15_1 C14_1 C13_1 121.7(6) . . ?
C15_1 C14_1 H14_1 119.1 . . ?
C14_1 C15_1 H15_1 120.3 . . ?
C14_1 C15_1 C16_1 119.3(6) . . ?
C16_1 C15_1 H15_1 120.3 . . ?
O5_1 C16_1 C11_1 119.2(6) . . ?
O5_1 C16_1 C15_1 120.3(6) . . ?
C11_1 C16_1 C15_1 120.4(6) . . ?
O6_1 C17_1 O7_1 108.3(5) . . ?
O6_1 C17_1 H17_1 110.3 . . ?
O6_1 C17_1 C18_1 107.7(5) . . ?
O7_1 C17_1 H17_1 110.3 . . ?
O7_1 C17_1 C18_1 110.0(5) . . ?
C18_1 C17_1 H17_1 110.3 . . ?
O10_1 C18_1 C17_1 108.8(5) . . ?
O10_1 C18_1 H18_1 108.8 . . ?
O10_1 C18_1 C19_1 110.7(5) . . ?
C17_1 C18_1 H18_1 108.8 . . ?
C17_1 C18_1 C19_1 111.0(5) . . ?
C19_1 C18_1 H18_1 108.8 . . ?
O9_1 C19_1 C18_1 106.6(5) . . ?
O9_1 C19_1 H19_1 109.5 . . ?
O9_1 C19_1 C20_1 111.7(5) . . ?
C18_1 C19_1 H19_1 109.5 . . ?
C20_1 C19_1 C18_1 109.8(5) . . ?
C20_1 C19_1 H19_1 109.5 . . ?
O8_1 C20_1 C19_1 110.4(5) . . ?
O8_1 C20_1 H20_1 109.9 . . ?
O8_1 C20_1 C21_1 109.1(5) . . ?
C19_1 C20_1 H20_1 109.9 . . ?
C19_1 C20_1 C21_1 107.5(5) . . ?
C21_1 C20_1 H20_1 109.9 . . ?
O7_1 C21_1 C20_1 107.9(5) . . ?
O7_1 C21_1 H21_1 109.9 . . ?
O7_1 C21_1 C22_1 106.5(5) . . ?
C20_1 C21_1 H21_1 109.9 . . ?
C22_1 C21_1 C20_1 112.6(5) . . ?
C22_1 C21_1 H21_1 109.9 . . ?
O11_1 C22_1 C21_1 111.4(5) . . ?
O11_1 C22_1 H22A_1 109.4 . . ?
O11_1 C22_1 H22B_1 109.4 . . ?
C21_1 C22_1 H22A_1 109.4 . . ?
C21_1 C22_1 H22B_1 109.4 . . ?
H22A_1 C22_1 H22B_1 108.0 . . ?
C1_2 O1_2 C9_2 119.4(5) . . ?
C5_2 O3_2 H3_2 109.5 . . ?
C7_2 O4_2 C10_2 117.9(5) . . ?
C16_2 O5_2 H5_2 109.5 . . ?
C12_2 O6_2 C17_2 116.5(5) . . ?
C17_2 O7_2 C21_2 111.0(5) . . ?
C20_2 O8_2 H8_2 109.5 . . ?
C19_2 O9_2 H9_2 109.5 . . ?
C18_2 O10_2 H10_2 109.5 . . ?
C22_2 O11_2 H11_2 109.5 . . ?
O1_2 C1_2 C11_2 112.9(5) . . ?
C2_2 C1_2 O1_2 121.9(6) . . ?
C2_2 C1_2 C11_2 125.1(5) . . ?
C1_2 C2_2 H2_2 119.2 . . ?
C1_2 C2_2 C3_2 121.5(6) . . ?
C3_2 C2_2 H2_2 119.2 . . ?
O2_2 C3_2 C2_2 122.3(6) . . ?
O2_2 C3_2 C4_2 122.4(6) . . ?
C2_2 C3_2 C4_2 115.3(6) . . ?
C5_2 C4_2 C3_2 121.6(6) . . ?
C9_2 C4_2 C3_2 121.4(6) . . ?
C9_2 C4_2 C5_2 116.9(6) . . ?
O3_2 C5_2 C4_2 120.4(6) . . ?
O3_2 C5_2 C6_2 118.8(6) . . ?
C6_2 C5_2 C4_2 120.8(6) . . ?
C5_2 C6_2 H6_2 120.3 . . ?
C5_2 C6_2 C7_2 119.4(6) . . ?
C7_2 C6_2 H6_2 120.3 . . ?
O4_2 C7_2 C6_2 114.9(6) . . ?
O4_2 C7_2 C8_2 123.1(6) . . ?
C8_2 C7_2 C6_2 122.0(6) . . ?
C7_2 C8_2 H8A_2 122.2 . . ?
C9_2 C8_2 C7_2 115.5(6) . . ?
C9_2 C8_2 H8A_2 122.2 . . ?
C4_2 C9_2 O1_2 120.2(5) . . ?
C4_2 C9_2 C8_2 125.2(6) . . ?
C8_2 C9_2 O1_2 114.6(6) . . ?
O4_2 C10_2 H10A_2 109.5 . . ?
O4_2 C10_2 H10B_2 109.5 . . ?
O4_2 C10_2 H10C_2 109.5 . . ?
H10A_2 C10_2 H10B_2 109.5 . . ?
H10A_2 C10_2 H10C_2 109.5 . . ?
H10B_2 C10_2 H10C_2 109.5 . . ?
C12_2 C11_2 C1_2 123.0(5) . . ?
C12_2 C11_2 C16_2 117.8(6) . . ?
C16_2 C11_2 C1_2 119.2(5) . . ?
O6_2 C12_2 C11_2 114.9(5) . . ?
C13_2 C12_2 O6_2 123.7(6) . . ?
C13_2 C12_2 C11_2 121.4(6) . . ?
C12_2 C13_2 H13_2 120.3 . . ?
C12_2 C13_2 C14_2 119.3(6) . . ?
C14_2 C13_2 H13_2 120.3 . . ?
C13_2 C14_2 H14_2 119.4 . . ?
C13_2 C14_2 C15_2 121.1(6) . . ?
C15_2 C14_2 H14_2 119.4 . . ?
C14_2 C15_2 H15_2 120.5 . . ?
C16_2 C15_2 C14_2 119.0(6) . . ?
C16_2 C15_2 H15_2 120.5 . . ?
O5_2 C16_2 C11_2 116.7(6) . . ?
O5_2 C16_2 C15_2 122.0(6) . . ?
C15_2 C16_2 C11_2 121.3(6) . . ?
O6_2 C17_2 O7_2 108.8(5) . . ?
O6_2 C17_2 H17_2 110.7 . . ?
O6_2 C17_2 C18_2 106.3(5) . . ?
O7_2 C17_2 H17_2 110.7 . . ?
O7_2 C17_2 C18_2 109.7(5) . . ?
C18_2 C17_2 H17_2 110.7 . . ?
O10_2 C18_2 C17_2 109.7(5) . . ?
O10_2 C18_2 H18_2 108.6 . . ?
O10_2 C18_2 C19_2 110.1(5) . . ?
C17_2 C18_2 H18_2 108.6 . . ?
C19_2 C18_2 C17_2 111.2(5) . . ?
C19_2 C18_2 H18_2 108.6 . . ?
O9_2 C19_2 C18_2 106.8(5) . . ?
O9_2 C19_2 H19_2 109.2 . . ?
O9_2 C19_2 C20_2 112.3(5) . . ?
C18_2 C19_2 H19_2 109.2 . . ?
C18_2 C19_2 C20_2 110.2(5) . . ?
C20_2 C19_2 H19_2 109.2 . . ?
O8_2 C20_2 C19_2 109.8(5) . . ?
O8_2 C20_2 H20_2 108.9 . . ?
O8_2 C20_2 C21_2 110.1(5) . . ?
C19_2 C20_2 H20_2 108.9 . . ?
C21_2 C20_2 C19_2 110.1(5) . . ?
C21_2 C20_2 H20_2 108.9 . . ?
O7_2 C21_2 C20_2 109.3(5) . . ?
O7_2 C21_2 H21_2 109.7 . . ?
O7_2 C21_2 C22_2 106.2(5) . . ?
C20_2 C21_2 H21_2 109.7 . . ?
C22_2 C21_2 C20_2 112.3(5) . . ?
C22_2 C21_2 H21_2 109.7 . . ?
O11_2 C22_2 C21_2 111.4(5) . . ?
O11_2 C22_2 H22A_2 109.3 . . ?
O11_2 C22_2 H22B_2 109.3 . . ?
C21_2 C22_2 H22A_2 109.3 . . ?
C21_2 C22_2 H22B_2 109.3 . . ?
H22A_2 C22_2 H22B_2 108.0 . . ?

loop_
_geom_bond_atom_site_label_1
_geom_bond_atom_site_label_2
_geom_bond_distance
_geom_bond_site_symmetry_2
_geom_bond_publ_flag
O0AA H0AA 0.8400 . ?
O0AA C0AA 1.418(9) . ?
C0AA H0AB 0.9800 . ?
C0AA H0AC 0.9800 . ?
C0AA H0AD 0.9800 . ?
O1 H1 0.8400 . ?
O1 C1 1.424(9) . ?
C1 H1A 0.9800 . ?
C1 H1B 0.9800 . ?
C1 H1C 0.9800 . ?
O1_1 C1_1 1.381(8) . ?
O1_1 C9_1 1.364(8) . ?
O2_1 C3_1 1.260(7) . ?
O3_1 H3_1 0.8400 . ?
O3_1 C5_1 1.340(8) . ?
O4_1 C7_1 1.373(8) . ?
O4_1 C10_1 1.423(8) . ?
O5_1 H5_1 0.8400 . ?
O5_1 C16_1 1.370(8) . ?
O6_1 C12_1 1.391(7) . ?
O6_1 C17_1 1.405(7) . ?
O7_1 C17_1 1.423(7) . ?
O7_1 C21_1 1.441(7) . ?
O8_1 H8_1 0.8400 . ?
O8_1 C20_1 1.435(7) . ?
O9_1 H9_1 0.8400 . ?
O9_1 C19_1 1.431(7) . ?
O10_1 H10_1 0.8400 . ?
O10_1 C18_1 1.431(7) . ?
O11_1 H11_1 0.8400 . ?
O11_1 C22_1 1.454(8) . ?
C1_1 C2_1 1.340(9) . ?
C1_1 C11_1 1.476(9) . ?
C2_1 H2_1 0.9500 . ?
C2_1 C3_1 1.442(9) . ?
C3_1 C4_1 1.451(9) . ?
C4_1 C5_1 1.411(9) . ?
C4_1 C9_1 1.404(9) . ?
C5_1 C6_1 1.385(9) . ?
C6_1 H6_1 0.9500 . ?
C6_1 C7_1 1.399(9) . ?
C7_1 C8_1 1.384(9) . ?
C8_1 H8A_1 0.9500 . ?
C8_1 C9_1 1.395(9) . ?
C10_1 H10A_1 0.9800 . ?
C10_1 H10B_1 0.9800 . ?
C10_1 H10C_1 0.9800 . ?
C11_1 C12_1 1.394(9) . ?
C11_1 C16_1 1.405(9) . ?
C12_1 C13_1 1.391(9) . ?
C13_1 H13_1 0.9500 . ?
C13_1 C14_1 1.396(9) . ?
C14_1 H14_1 0.9500 . ?
C14_1 C15_1 1.367(9) . ?
C15_1 H15_1 0.9500 . ?
C15_1 C16_1 1.405(9) . ?
C17_1 H17_1 1.0000 . ?
C17_1 C18_1 1.521(9) . ?
C18_1 H18_1 1.0000 . ?
C18_1 C19_1 1.529(8) . ?
C19_1 H19_1 1.0000 . ?
C19_1 C20_1 1.517(9) . ?
C20_1 H20_1 1.0000 . ?
C20_1 C21_1 1.530(9) . ?
C21_1 H21_1 1.0000 . ?
C21_1 C22_1 1.511(9) . ?
C22_1 H22A_1 0.9900 . ?
C22_1 H22B_1 0.9900 . ?
O1_2 C1_2 1.364(7) . ?
O1_2 C9_2 1.392(8) . ?
O2_2 C3_2 1.263(8) . ?
O3_2 H3_2 0.8400 . ?
O3_2 C5_2 1.358(8) . ?
O4_2 C7_2 1.346(8) . ?
O4_2 C10_2 1.440(8) . ?
O5_2 H5_2 0.8400 . ?
O5_2 C16_2 1.366(8) . ?
O6_2 C12_2 1.384(7) . ?
O6_2 C17_2 1.409(7) . ?
O7_2 C17_2 1.420(7) . ?
O7_2 C21_2 1.429(7) . ?
O8_2 H8_2 0.8400 . ?
O8_2 C20_2 1.425(7) . ?
O9_2 H9_2 0.8400 . ?
O9_2 C19_2 1.443(7) . ?
O10_2 H10_2 0.8400 . ?
O10_2 C18_2 1.429(7) . ?
O11_2 H11_2 0.8400 . ?
O11_2 C22_2 1.446(8) . ?
C1_2 C2_2 1.362(9) . ?
C1_2 C11_2 1.471(9) . ?
C2_2 H2_2 0.9500 . ?
C2_2 C3_2 1.429(9) . ?
C3_2 C4_2 1.436(9) . ?
C4_2 C5_2 1.430(9) . ?
C4_2 C9_2 1.381(9) . ?
C5_2 C6_2 1.369(9) . ?
C6_2 H6_2 0.9500 . ?
C6_2 C7_2 1.413(10) . ?
C7_2 C8_2 1.408(9) . ?
C8_2 H8A_2 0.9500 . ?
C8_2 C9_2 1.388(9) . ?
C10_2 H10A_2 0.9800 . ?
C10_2 H10B_2 0.9800 . ?
C10_2 H10C_2 0.9800 . ?
C11_2 C12_2 1.401(9) . ?
C11_2 C16_2 1.412(9) . ?
C12_2 C13_2 1.383(9) . ?
C13_2 H13_2 0.9500 . ?
C13_2 C14_2 1.388(9) . ?
C14_2 H14_2 0.9500 . ?
C14_2 C15_2 1.394(9) . ?
C15_2 H15_2 0.9500 . ?
C15_2 C16_2 1.384(9) . ?
C17_2 H17_2 1.0000 . ?
C17_2 C18_2 1.510(9) . ?
C18_2 H18_2 1.0000 . ?
C18_2 C19_2 1.501(8) . ?
C19_2 H19_2 1.0000 . ?
C19_2 C20_2 1.528(9) . ?
C20_2 H20_2 1.0000 . ?
C20_2 C21_2 1.526(8) . ?
C21_2 H21_2 1.0000 . ?
C21_2 C22_2 1.512(9) . ?
C22_2 H22A_2 0.9900 . ?
C22_2 H22B_2 0.9900 . ?

loop_
_geom_torsion_atom_site_label_1
_geom_torsion_atom_site_label_2
_geom_torsion_atom_site_label_3
_geom_torsion_atom_site_label_4
_geom_torsion
_geom_torsion_site_symmetry_1
_geom_torsion_site_symmetry_2
_geom_torsion_site_symmetry_3
_geom_torsion_site_symmetry_4
_geom_torsion_publ_flag
O1_1 C1_1 C2_1 C3_1 4.2(10) . . . . ?
O1_1 C1_1 C11_1 C12_1 46.6(8) . . . . ?
O1_1 C1_1 C11_1 C16_1 -128.9(6) . . . . ?
O2_1 C3_1 C4_1 C5_1 -3.7(9) . . . . ?
O2_1 C3_1 C4_1 C9_1 178.0(5) . . . . ?
O3_1 C5_1 C6_1 C7_1 176.6(6) . . . . ?
O4_1 C7_1 C8_1 C9_1 -179.8(6) . . . . ?
O6_1 C12_1 C13_1 C14_1 175.2(6) . . . . ?
O6_1 C17_1 C18_1 O10_1 -66.4(6) . . . . ?
O6_1 C17_1 C18_1 C19_1 171.6(5) . . . . ?
O7_1 C17_1 C18_1 O10_1 175.8(5) . . . . ?
O7_1 C17_1 C18_1 C19_1 53.8(7) . . . . ?
O7_1 C21_1 C22_1 O11_1 65.3(7) . . . . ?
O8_1 C20_1 C21_1 O7_1 176.8(5) . . . . ?
O8_1 C20_1 C21_1 C22_1 59.6(7) . . . . ?
O9_1 C19_1 C20_1 O8_1 -66.2(6) . . . . ?
O9_1 C19_1 C20_1 C21_1 174.8(5) . . . . ?
O10_1 C18_1 C19_1 O9_1 65.3(6) . . . . ?
O10_1 C18_1 C19_1 C20_1 -173.4(5) . . . . ?
C1_1 O1_1 C9_1 C4_1 -0.1(9) . . . . ?
C1_1 O1_1 C9_1 C8_1 -177.8(5) . . . . ?
C1_1 C2_1 C3_1 O2_1 178.1(6) . . . . ?
C1_1 C2_1 C3_1 C4_1 -0.5(9) . . . . ?
C1_1 C11_1 C12_1 O6_1 10.9(9) . . . . ?
C1_1 C11_1 C12_1 C13_1 -173.2(6) . . . . ?
C1_1 C11_1 C16_1 O5_1 -4.1(9) . . . . ?
C1_1 C11_1 C16_1 C15_1 173.5(6) . . . . ?
C2_1 C1_1 C11_1 C12_1 -136.5(7) . . . . ?
C2_1 C1_1 C11_1 C16_1 48.1(10) . . . . ?
C2_1 C3_1 C4_1 C5_1 174.9(6) . . . . ?
C2_1 C3_1 C4_1 C9_1 -3.3(8) . . . . ?
C3_1 C4_1 C5_1 O3_1 2.2(10) . . . . ?
C3_1 C4_1 C5_1 C6_1 -178.2(6) . . . . ?
C3_1 C4_1 C9_1 O1_1 3.7(9) . . . . ?
C3_1 C4_1 C9_1 C8_1 -178.8(6) . . . . ?
C4_1 C5_1 C6_1 C7_1 -2.9(10) . . . . ?
C5_1 C4_1 C9_1 O1_1 -174.6(6) . . . . ?
C5_1 C4_1 C9_1 C8_1 2.9(9) . . . . ?
C5_1 C6_1 C7_1 O4_1 -177.3(6) . . . . ?
C5_1 C6_1 C7_1 C8_1 3.2(10) . . . . ?
C6_1 C7_1 C8_1 C9_1 -0.4(10) . . . . ?
C7_1 C8_1 C9_1 O1_1 175.0(6) . . . . ?
C7_1 C8_1 C9_1 C4_1 -2.7(10) . . . . ?
C9_1 O1_1 C1_1 C2_1 -3.9(9) . . . . ?
C9_1 O1_1 C1_1 C11_1 173.2(5) . . . . ?
C9_1 C4_1 C5_1 O3_1 -179.6(6) . . . . ?
C9_1 C4_1 C5_1 C6_1 0.0(9) . . . . ?
C10_1 O4_1 C7_1 C6_1 174.3(6) . . . . ?
C10_1 O4_1 C7_1 C8_1 -6.3(10) . . . . ?
C11_1 C1_1 C2_1 C3_1 -172.5(6) . . . . ?
C11_1 C12_1 C13_1 C14_1 -0.5(10) . . . . ?
C12_1 O6_1 C17_1 O7_1 -76.7(6) . . . . ?
C12_1 O6_1 C17_1 C18_1 164.4(5) . . . . ?
C12_1 C11_1 C16_1 O5_1 -179.7(6) . . . . ?
C12_1 C11_1 C16_1 C15_1 -2.2(9) . . . . ?
C12_1 C13_1 C14_1 C15_1 -1.5(10) . . . . ?
C13_1 C14_1 C15_1 C16_1 1.6(10) . . . . ?
C14_1 C15_1 C16_1 O5_1 177.8(6) . . . . ?
C14_1 C15_1 C16_1 C11_1 0.3(10) . . . . ?
C16_1 C11_1 C12_1 O6_1 -173.7(5) . . . . ?
C16_1 C11_1 C12_1 C13_1 2.3(9) . . . . ?
C17_1 O6_1 C12_1 C11_1 -157.4(5) . . . . ?
C17_1 O6_1 C12_1 C13_1 26.7(8) . . . . ?
C17_1 O7_1 C21_1 C20_1 67.3(6) . . . . ?
C17_1 O7_1 C21_1 C22_1 -171.5(5) . . . . ?
C17_1 C18_1 C19_1 O9_1 -173.8(5) . . . . ?
C17_1 C18_1 C19_1 C20_1 -52.5(7) . . . . ?
C18_1 C19_1 C20_1 O8_1 175.7(5) . . . . ?
C18_1 C19_1 C20_1 C21_1 56.7(6) . . . . ?
C19_1 C20_1 C21_1 O7_1 -63.4(6) . . . . ?
C19_1 C20_1 C21_1 C22_1 179.4(5) . . . . ?
C20_1 C21_1 C22_1 O11_1 -176.6(5) . . . . ?
C21_1 O7_1 C17_1 O6_1 -179.4(5) . . . . ?
C21_1 O7_1 C17_1 C18_1 -62.0(6) . . . . ?
O1_2 C1_2 C2_2 C3_2 -0.1(10) . . . . ?
O1_2 C1_2 C11_2 C12_2 58.4(8) . . . . ?
O1_2 C1_2 C11_2 C16_2 -122.1(6) . . . . ?
O2_2 C3_2 C4_2 C5_2 -4.1(9) . . . . ?
O2_2 C3_2 C4_2 C9_2 -180.0(6) . . . . ?
O3_2 C5_2 C6_2 C7_2 179.4(6) . . . . ?
O4_2 C7_2 C8_2 C9_2 -176.3(6) . . . . ?
O6_2 C12_2 C13_2 C14_2 178.4(6) . . . . ?
O6_2 C17_2 C18_2 O10_2 -63.0(6) . . . . ?
O6_2 C17_2 C18_2 C19_2 175.0(5) . . . . ?
O7_2 C17_2 C18_2 O10_2 179.6(5) . . . . ?
O7_2 C17_2 C18_2 C19_2 57.6(6) . . . . ?
O7_2 C21_2 C22_2 O11_2 57.8(6) . . . . ?
O8_2 C20_2 C21_2 O7_2 -178.4(5) . . . . ?
O8_2 C20_2 C21_2 C22_2 64.0(7) . . . . ?
O9_2 C19_2 C20_2 O8_2 -68.5(6) . . . . ?
O9_2 C19_2 C20_2 C21_2 170.1(5) . . . . ?
O10_2 C18_2 C19_2 O9_2 64.7(6) . . . . ?
O10_2 C18_2 C19_2 C20_2 -173.2(5) . . . . ?
C1_2 O1_2 C9_2 C4_2 5.5(8) . . . . ?
C1_2 O1_2 C9_2 C8_2 -173.8(5) . . . . ?
C1_2 C2_2 C3_2 O2_2 -178.8(6) . . . . ?
C1_2 C2_2 C3_2 C4_2 3.0(9) . . . . ?
C1_2 C11_2 C12_2 O6_2 -0.1(9) . . . . ?
C1_2 C11_2 C12_2 C13_2 177.7(6) . . . . ?
C1_2 C11_2 C16_2 O5_2 2.8(9) . . . . ?
C1_2 C11_2 C16_2 C15_2 -178.0(6) . . . . ?
C2_2 C1_2 C11_2 C12_2 -124.8(7) . . . . ?
C2_2 C1_2 C11_2 C16_2 54.8(9) . . . . ?
C2_2 C3_2 C4_2 C5_2 174.1(6) . . . . ?
C2_2 C3_2 C4_2 C9_2 -1.8(9) . . . . ?
C3_2 C4_2 C5_2 O3_2 5.4(9) . . . . ?
C3_2 C4_2 C5_2 C6_2 -174.2(6) . . . . ?
C3_2 C4_2 C9_2 O1_2 -2.4(9) . . . . ?
C3_2 C4_2 C9_2 C8_2 176.9(6) . . . . ?
C4_2 C5_2 C6_2 C7_2 -1.0(10) . . . . ?
C5_2 C4_2 C9_2 O1_2 -178.5(5) . . . . ?
C5_2 C4_2 C9_2 C8_2 0.8(10) . . . . ?
C5_2 C6_2 C7_2 O4_2 178.5(6) . . . . ?
C5_2 C6_2 C7_2 C8_2 -2.6(10) . . . . ?
C6_2 C7_2 C8_2 C9_2 4.9(9) . . . . ?
C7_2 C8_2 C9_2 O1_2 175.3(5) . . . . ?
C7_2 C8_2 C9_2 C4_2 -4.1(9) . . . . ?
C9_2 O1_2 C1_2 C2_2 -4.3(9) . . . . ?
C9_2 O1_2 C1_2 C11_2 172.7(5) . . . . ?
C9_2 C4_2 C5_2 O3_2 -178.5(6) . . . . ?
C9_2 C4_2 C5_2 C6_2 1.9(9) . . . . ?
C10_2 O4_2 C7_2 C6_2 172.4(6) . . . . ?
C10_2 O4_2 C7_2 C8_2 -6.4(9) . . . . ?
C11_2 C1_2 C2_2 C3_2 -176.7(6) . . . . ?
C11_2 C12_2 C13_2 C14_2 0.9(10) . . . . ?
C12_2 O6_2 C17_2 O7_2 -87.8(6) . . . . ?
C12_2 O6_2 C17_2 C18_2 154.1(5) . . . . ?
C12_2 C11_2 C16_2 O5_2 -177.6(6) . . . . ?
C12_2 C11_2 C16_2 C15_2 1.6(9) . . . . ?
C12_2 C13_2 C14_2 C15_2 0.6(10) . . . . ?
C13_2 C14_2 C15_2 C16_2 -0.9(10) . . . . ?
C14_2 C15_2 C16_2 O5_2 178.9(6) . . . . ?
C14_2 C15_2 C16_2 C11_2 -0.2(10) . . . . ?
C16_2 C11_2 C12_2 O6_2 -179.7(5) . . . . ?
C16_2 C11_2 C12_2 C13_2 -1.9(9) . . . . ?
C17_2 O6_2 C12_2 C11_2 -149.6(5) . . . . ?
C17_2 O6_2 C12_2 C13_2 32.7(8) . . . . ?
C17_2 O7_2 C21_2 C20_2 64.5(6) . . . . ?
C17_2 O7_2 C21_2 C22_2 -174.1(5) . . . . ?
C17_2 C18_2 C19_2 O9_2 -173.6(5) . . . . ?
C17_2 C18_2 C19_2 C20_2 -51.4(7) . . . . ?
C18_2 C19_2 C20_2 O8_2 172.6(5) . . . . ?
C18_2 C19_2 C20_2 C21_2 51.2(7) . . . . ?
C19_2 C20_2 C21_2 O7_2 -57.1(6) . . . . ?
C19_2 C20_2 C21_2 C22_2 -174.7(5) . . . . ?
C20_2 C21_2 C22_2 O11_2 177.2(5) . . . . ?
C21_2 O7_2 C17_2 O6_2 179.7(5) . . . . ?
C21_2 O7_2 C17_2 C18_2 -64.5(6) . . . . ?

loop_
_twin_individual_id
_twin_individual_mass_fraction_refined
1 0.8(3)
2 0.20(4)
3 0.1(3)
4 -0.11(4)
